data_1506631
loop_
_publ_author_name
'Shi, Weifeng'
'Zhang, Bo'
'Zhang, Jian'
'Liu, Binge'
'Zhang, Shiwei'
'Wang, Jianbo'

_publ_section_title
;
 Stereoselective intramolecular 1,3 C-H insertion in Rh(II) carbene
 reactions.
;
_journal_issue 14
_journal_name_full 'Organic letters'
_journal_page_first 3103
_journal_page_last 3106
_journal_paper_doi 10.1021/ol051130l
_journal_volume 7
_journal_year 2005
_chemical_formula_sum 'C14 H18 O4 S'
_chemical_formula_weight 282.34
_chemical_name_systematic
; 
 ? 
;
_space_group_IT_number 14
_symmetry_cell_setting monoclinic
_symmetry_space_group_name_Hall '-P 2yn'
_symmetry_space_group_name_H-M 'P 1 21/n 1'
_atom_sites_solution_hydrogens 'hydrogen atoms are generated by HFIX'
_atom_sites_solution_primary direct
_atom_sites_solution_secondary difmap
_audit_creation_method SHELXL-97
_cell_angle_alpha 90.00
_cell_angle_beta 107.19(3)
_cell_angle_gamma 90.00
_cell_formula_units_Z 4
_cell_length_a 9.3162(19)
_cell_length_b 17.800(4)
_cell_length_c 9.3600(19)
_cell_measurement_reflns_used 9577
_cell_measurement_temperature 293(2)
_cell_measurement_theta_max 25.14
_cell_measurement_theta_min 2.29
_cell_volume 1482.8(6)
_computing_cell_refinement 'Molecular Structure Corporation (1994)'
_computing_data_collection 'Molecular Structure Corporation (1994)'
_computing_data_reduction 'Sheldrick, G. M. (1997) SHELXS97, Program'
_computing_molecular_graphics 'Interactive Molecular Graphics XP, Virsion'
_computing_publication_material 'Sheldrick, G. M. (1997) SHELXL97, Program'
_computing_structure_refinement 'Sheldrick, G. M. (1997) SHELXL97, Program'
_computing_structure_solution 'Sheldrick, G. M. (1997) SHELXS97, Program'
_diffrn_ambient_temperature 293(2)
_diffrn_detector_area_resol_mean '100x100 microns'
_diffrn_measured_fraction_theta_full 0.986
_diffrn_measured_fraction_theta_max 0.986
_diffrn_measurement_device_type 'Rigaku RAXIS RAPID IP'
_diffrn_measurement_method Oscillation
_diffrn_radiation_monochromator graphite
_diffrn_radiation_source 'fine-focus sealed tube'
_diffrn_radiation_type MoK\a
_diffrn_radiation_wavelength 0.71073
_diffrn_reflns_av_R_equivalents 0.0334
_diffrn_reflns_av_sigmaI/netI 0.0414
_diffrn_reflns_limit_h_max 11
_diffrn_reflns_limit_h_min -11
_diffrn_reflns_limit_k_max 21
_diffrn_reflns_limit_k_min -21
_diffrn_reflns_limit_l_max 11
_diffrn_reflns_limit_l_min -10
_diffrn_reflns_number 5039
_diffrn_reflns_theta_full 25.14
_diffrn_reflns_theta_max 25.14
_diffrn_reflns_theta_min 2.29
_exptl_absorpt_coefficient_mu 0.225
_exptl_absorpt_correction_T_max 0.935
_exptl_absorpt_correction_T_min 0.894
_exptl_absorpt_correction_type empirical
_exptl_crystal_colour Colourless
_exptl_crystal_density_diffrn 1.265
_exptl_crystal_density_method 'not measured'
_exptl_crystal_description Block
_exptl_crystal_F_000 600
_exptl_crystal_size_max 0.50
_exptl_crystal_size_mid 0.40
_exptl_crystal_size_min 0.30
_refine_diff_density_max 0.355
_refine_diff_density_min -0.274
_refine_diff_density_rms 0.043
_refine_ls_extinction_coef 0.017(3)
_refine_ls_extinction_expression Fc^*^=kFc[1+0.001xFc^2^\l^3^/sin(2\q)]^-1/4^
_refine_ls_extinction_method SHELXL
_refine_ls_goodness_of_fit_ref 1.003
_refine_ls_hydrogen_treatment 'hydrogen coordinates ride on the coordinates'
_refine_ls_matrix_type full
_refine_ls_number_parameters 176
_refine_ls_number_reflns 2607
_refine_ls_number_restraints 0
_refine_ls_restrained_S_all 1.003
_refine_ls_R_factor_all 0.0868
_refine_ls_R_factor_gt 0.0540
_refine_ls_shift/su_max 0.000
_refine_ls_shift/su_mean 0.000
_refine_ls_structure_factor_coef Fsqd
_refine_ls_weighting_details 'calc w=1/[\s^2^(Fo^2^)+(0.1046P)^2^+0.0000P] where P=(Fo^2^+2Fc^2^)/3'
_refine_ls_weighting_scheme calc
_refine_ls_wR_factor_gt 0.1576
_refine_ls_wR_factor_ref 0.1729
_reflns_number_gt 1562
_reflns_number_total 2607
_reflns_threshold_expression >2sigma(I)
_cod_data_source_file ol051130lsi20050516_054118.cif
_cod_data_source_block b
_cod_depositor_comments
;
The following automatic conversions were performed:

'_exptl_absorpt_correction_type' value 'Empirical' changed to
'empirical' according to
/home/saulius/struct/CIF-dictionaries/cif_core.dic dictionary named
'cif_core.dic' version 2.4.1 from 2010-06-29.

Automatic conversion script
Id: cif_fix_values 1715 2011-07-08 13:25:40Z adriana 

The following automatic conversions were performed:

'_symmetry_cell_setting' tag value 'Monoclinc' was replaced with
'monoclinic' value as specified in the replacement file
'/home/robertas/cod-tools/perl-scripts/inputs/replacement_values.lst'.

Automatic conversion script
Id: cif_fix_values 3143 2015-03-26 13:38:13Z robertas 
;
_cod_original_cell_volume 1482.8(5)
_cod_original_sg_symbol_H-M P2(1)/n
_cod_database_code 1506631

loop_
_symmetry_equiv_pos_as_xyz
'x, y, z'
'-x+1/2, y+1/2, -z+1/2'
'-x, -y, -z'
'x-1/2, -y-1/2, z-1/2'

loop_
_atom_site_label
_atom_site_type_symbol
_atom_site_fract_x
_atom_site_fract_y
_atom_site_fract_z
_atom_site_U_iso_or_equiv
_atom_site_adp_type
_atom_site_occupancy
_atom_site_symmetry_multiplicity
_atom_site_calc_flag
_atom_site_refinement_flags
S1 S 0.81542(9) 0.11450(4) 0.79776(8) 0.0690(3) Uani 1 1 d .
O1 O 0.7023(2) 0.15415(13) 0.6859(2) 0.0814(7) Uani 1 1 d .
O2 O 0.7718(3) 0.04925(13) 0.8665(3) 0.0925(8) Uani 1 1 d .
O3 O 0.7087(3) 0.32209(14) 0.7411(3) 0.0897(8) Uani 1 1 d .
O4 O 0.9317(3) 0.31402(19) 0.7090(3) 0.1239(11) Uani 1 1 d .
C1 C 1.3225(4) 0.0287(3) 0.5507(5) 0.1155(15) Uani 1 1 d .
H1A H 1.2933 0.0357 0.4442 0.173 Uiso 1 1 calc R
H1B H 1.3504 -0.0227 0.5740 0.173 Uiso 1 1 calc R
H1C H 1.4065 0.0607 0.5967 0.173 Uiso 1 1 calc R
C2 C 1.1930(4) 0.0485(2) 0.6088(4) 0.0806(10) Uani 1 1 d .
C3 C 1.1722(4) 0.0135(2) 0.7348(4) 0.0911(11) Uani 1 1 d .
H3 H 1.2387 -0.0240 0.7824 0.109 Uiso 1 1 calc R
C4 C 1.0566(4) 0.03297(19) 0.7901(4) 0.0854(10) Uani 1 1 d .
H4 H 1.0449 0.0086 0.8739 0.102 Uiso 1 1 calc R
C5 C 0.9590(3) 0.08805(16) 0.7220(3) 0.0626(8) Uani 1 1 d .
C6 C 0.9755(4) 0.12279(17) 0.5950(3) 0.0753(9) Uani 1 1 d .
H6 H 0.9077 0.1596 0.5466 0.090 Uiso 1 1 calc R
C7 C 1.0914(4) 0.10295(19) 0.5407(4) 0.0835(10) Uani 1 1 d .
H7 H 1.1016 0.1269 0.4559 0.100 Uiso 1 1 calc R
C8 C 0.9028(3) 0.17619(17) 0.9444(3) 0.0681(8) Uani 1 1 d .
H8 H 0.9910 0.1551 1.0184 0.082 Uiso 1 1 calc R
C9 C 0.9066(3) 0.26055(18) 0.9290(3) 0.0685(8) Uani 1 1 d .
H9 H 0.9973 0.2846 0.9935 0.082 Uiso 1 1 calc R
C10 C 0.8083(4) 0.22632(18) 1.0096(3) 0.0715(9) Uani 1 1 d .
H10 H 0.7013 0.2266 0.9536 0.086 Uiso 1 1 calc R
C11 C 0.8403(4) 0.2320(2) 1.1788(3) 0.0961(12) Uani 1 1 d .
H11A H 0.9470 0.2332 1.2256 0.144 Uiso 1 1 calc R
H11B H 0.7983 0.1892 1.2144 0.144 Uiso 1 1 calc R
H11C H 0.7959 0.2771 1.2029 0.144 Uiso 1 1 calc R
C12 C 0.8349(4) 0.30125(19) 0.7838(4) 0.0746(9) Uani 1 1 d .
C13 C 0.8711(7) 0.3516(4) 0.5582(7) 0.202(3) Uani 1 1 d .
H13A H 0.8336 0.3135 0.4823 0.243 Uiso 1 1 calc R
H13B H 0.7874 0.3837 0.5597 0.243 Uiso 1 1 calc R
C14 C 0.9660(8) 0.3892(4) 0.5248(9) 0.206(3) Uani 1 1 d .
H14A H 1.0109 0.4236 0.6045 0.310 Uiso 1 1 calc R
H14B H 0.9197 0.4169 0.4349 0.310 Uiso 1 1 calc R
H14C H 1.0420 0.3567 0.5088 0.310 Uiso 1 1 calc R

loop_
_atom_site_aniso_label
_atom_site_aniso_U_11
_atom_site_aniso_U_22
_atom_site_aniso_U_33
_atom_site_aniso_U_23
_atom_site_aniso_U_13
_atom_site_aniso_U_12
S1 0.0637(5) 0.0806(6) 0.0569(5) -0.0007(4) 0.0091(4) -0.0009(4)
O1 0.0643(14) 0.0985(16) 0.0642(13) -0.0104(11) -0.0076(11) 0.0073(11)
O2 0.0956(18) 0.0935(17) 0.0947(17) 0.0090(13) 0.0381(15) -0.0142(13)
O3 0.0809(18) 0.1042(18) 0.0764(15) 0.0146(13) 0.0117(13) 0.0064(13)
O4 0.092(2) 0.186(3) 0.103(2) 0.038(2) 0.0431(17) -0.0100(18)
C1 0.089(3) 0.135(4) 0.130(3) -0.040(3) 0.044(3) -0.012(2)
C2 0.073(2) 0.086(2) 0.080(2) -0.0230(19) 0.0192(19) -0.0100(19)
C3 0.089(3) 0.094(3) 0.086(3) 0.008(2) 0.018(2) 0.024(2)
C4 0.095(3) 0.093(2) 0.070(2) 0.0195(18) 0.026(2) 0.018(2)
C5 0.0671(19) 0.0637(16) 0.0525(16) 0.0005(14) 0.0108(15) 0.0002(14)
C6 0.087(2) 0.073(2) 0.0638(19) 0.0076(16) 0.0199(18) 0.0023(17)
C7 0.094(3) 0.085(2) 0.077(2) 0.0023(19) 0.035(2) -0.009(2)
C8 0.0598(18) 0.090(2) 0.0478(15) 0.0005(15) 0.0053(14) 0.0028(15)
C9 0.0564(18) 0.088(2) 0.0542(17) -0.0087(15) 0.0062(15) -0.0067(15)
C10 0.0599(19) 0.101(2) 0.0483(16) 0.0003(16) 0.0077(15) 0.0089(16)
C11 0.096(3) 0.136(3) 0.0529(19) -0.0024(19) 0.017(2) 0.017(2)
C12 0.075(2) 0.083(2) 0.063(2) -0.0074(16) 0.0173(19) -0.0133(18)
C13 0.133(5) 0.299(8) 0.169(5) 0.135(6) 0.035(4) -0.057(5)
C14 0.140(5) 0.212(7) 0.236(8) 0.108(6) 0.008(5) -0.004(5)

loop_
_atom_type_symbol
_atom_type_description
_atom_type_scat_dispersion_real
_atom_type_scat_dispersion_imag
_atom_type_scat_source
C C 0.0033 0.0016 'International Tables Vol C Tables 4.2.6.8 and 6.1.1.4'
H H 0.0000 0.0000 'International Tables Vol C Tables 4.2.6.8 and 6.1.1.4'
O O 0.0106 0.0060 'International Tables Vol C Tables 4.2.6.8 and 6.1.1.4'
S S 0.1246 0.1234 'International Tables Vol C Tables 4.2.6.8 and 6.1.1.4'

loop_
_geom_angle_atom_site_label_1
_geom_angle_atom_site_label_2
_geom_angle_atom_site_label_3
_geom_angle
O1 S1 O2 118.63(15)
O1 S1 C5 108.72(14)
O2 S1 C5 108.25(14)
O1 S1 C8 109.49(15)
O2 S1 C8 106.31(14)
C5 S1 C8 104.55(15)
C12 O4 C13 116.6(4)
C7 C2 C3 117.3(3)
C7 C2 C1 120.9(4)
C3 C2 C1 121.8(4)
C4 C3 C2 121.8(3)
C5 C4 C3 119.7(3)
C4 C5 C6 119.6(3)
C4 C5 S1 119.2(2)
C6 C5 S1 121.2(2)
C7 C6 C5 120.1(3)
C6 C7 C2 121.4(3)
C10 C8 C9 58.8(2)
C10 C8 S1 119.8(2)
C9 C8 S1 124.4(2)
C10 C9 C8 60.4(2)
C10 C9 C12 118.7(3)
C8 C9 C12 123.1(2)
C9 C10 C8 60.8(2)
C9 C10 C11 122.8(3)
C8 C10 C11 120.1(3)
O3 C12 O4 122.4(3)
O3 C12 C9 125.8(3)
O4 C12 C9 111.8(3)
C14 C13 O4 112.5(6)

loop_
_geom_bond_atom_site_label_1
_geom_bond_atom_site_label_2
_geom_bond_distance
S1 O1 1.433(2)
S1 O2 1.443(2)
S1 C5 1.754(3)
S1 C8 1.758(3)
O3 C12 1.184(4)
O4 C12 1.315(4)
O4 C13 1.513(6)
C1 C2 1.504(5)
C2 C7 1.373(5)
C2 C3 1.397(5)
C3 C4 1.371(5)
C4 C5 1.361(4)
C5 C6 1.388(4)
C6 C7 1.369(5)
C8 C10 1.503(4)
C8 C9 1.510(4)
C9 C10 1.479(4)
C9 C12 1.511(5)
C10 C11 1.526(4)
C13 C14 1.220(7)

loop_
_geom_torsion_atom_site_label_1
_geom_torsion_atom_site_label_2
_geom_torsion_atom_site_label_3
_geom_torsion_atom_site_label_4
_geom_torsion
C7 C2 C3 C4 -0.8(5)
C1 C2 C3 C4 178.2(4)
C2 C3 C4 C5 -0.3(6)
C3 C4 C5 C6 1.5(5)
C3 C4 C5 S1 -177.9(3)
O1 S1 C5 C4 -161.9(3)
O2 S1 C5 C4 -31.8(3)
C8 S1 C5 C4 81.2(3)
O1 S1 C5 C6 18.7(3)
O2 S1 C5 C6 148.8(2)
C8 S1 C5 C6 -98.2(3)
C4 C5 C6 C7 -1.5(5)
S1 C5 C6 C7 177.8(3)
C5 C6 C7 C2 0.4(5)
C3 C2 C7 C6 0.8(5)
C1 C2 C7 C6 -178.2(3)
O1 S1 C8 C10 47.4(3)
O2 S1 C8 C10 -81.8(3)
C5 S1 C8 C10 163.8(2)
O1 S1 C8 C9 -23.2(3)
O2 S1 C8 C9 -152.5(3)
C5 S1 C8 C9 93.1(3)
S1 C8 C9 C10 106.8(3)
C10 C8 C9 C12 -106.8(4)
S1 C8 C9 C12 -0.1(4)
C12 C9 C10 C8 113.9(3)
C8 C9 C10 C11 108.9(4)
C12 C9 C10 C11 -137.2(3)
S1 C8 C10 C9 -114.5(3)
C9 C8 C10 C11 -113.2(4)
S1 C8 C10 C11 132.3(3)
C13 O4 C12 O3 -4.7(6)
C13 O4 C12 C9 177.5(4)
C10 C9 C12 O3 16.3(5)
C8 C9 C12 O3 87.9(4)
C10 C9 C12 O4 -166.0(3)
C8 C9 C12 O4 -94.4(4)
C12 O4 C13 C14 151.0(7)
